data_4082445
loop_
_publ_author_name
'Miloserdov, Fedor M.'
'McMullin, Claire L.'
'Belmonte, Marta Mart\?\'inez'
'Benet-Buchholz, Jordi'
'Bakhmutov, Vladimir I.'
'Macgregor, Stuart A.'
'Grushin, Vladimir V.'

_publ_section_title
;
 The Challenge of Palladium-Catalyzed Aromatic Azidocarbonylation: From
 Mechanistic and Catalyst Deactivation Studies to a Highly Efficient
 Process
;
_journal_issue 3
_journal_name_full Organometallics
_journal_page_first 736
_journal_paper_doi 10.1021/om401126m
_journal_volume 33
_journal_year 2014
_chemical_formula_sum 'C22 H42 N4'
_chemical_formula_weight 362.60
_chemical_name_systematic
; 
 ? 
;
_space_group_IT_number 14
_symmetry_cell_setting monoclinic
_symmetry_space_group_name_Hall '-P 2ybc'
_symmetry_space_group_name_H-M 'P 1 21/c 1'
_atom_sites_solution_hydrogens geom
_atom_sites_solution_primary direct
_atom_sites_solution_secondary difmap
_audit_creation_method SHELXL-97
_cell_angle_alpha 90.00
_cell_angle_beta 91.748(2)
_cell_angle_gamma 90.00
_cell_formula_units_Z 4
_cell_length_a 9.2834(6)
_cell_length_b 14.9787(10)
_cell_length_c 16.5872(11)
_cell_measurement_reflns_used 9960
_cell_measurement_temperature 100(2)
_cell_measurement_theta_max 29.26
_cell_measurement_theta_min 2.19
_cell_volume 2305.4(3)
_computing_cell_refinement 'Bruker APEX2 v2009.1-0'
_computing_data_collection 'Bruker APEX2 v2009.1-0'
_computing_data_reduction 'Bruker SAINT V7.60A'
_computing_molecular_graphics 'Bruker SHELXTL'
_computing_publication_material 'Bruker SHELXTL'
_computing_structure_refinement 'SHELXL-97 (Sheldrick, 2008)'
_computing_structure_solution 'SHELXS-97 (Sheldrick, 2008)'
_diffrn_ambient_temperature 100(2)
_diffrn_detector_area_resol_mean 512
_diffrn_detector_type '4K CCD area detector APEX II'
_diffrn_measured_fraction_theta_full 0.995
_diffrn_measured_fraction_theta_max 0.925
_diffrn_measurement_device_type 'Kappa 4-axis goniometer bruker-nonius'
_diffrn_measurement_method
;
 Fullsphere data collection, phi and omega scans
;
_diffrn_measurement_specimen_support 'magnetic support whith 10 micron nylon fiber cryoloop'
_diffrn_radiation_monochromator 'Multilayer Montel 200 mirrors'
_diffrn_radiation_type MoK\a
_diffrn_radiation_wavelength 0.71073
_diffrn_reflns_av_R_equivalents 0.0450
_diffrn_reflns_av_sigmaI/netI 0.0266
_diffrn_reflns_limit_h_max 12
_diffrn_reflns_limit_h_min -13
_diffrn_reflns_limit_k_max 18
_diffrn_reflns_limit_k_min -20
_diffrn_reflns_limit_l_max 22
_diffrn_reflns_limit_l_min -23
_diffrn_reflns_number 54062
_diffrn_reflns_theta_full 25.00
_diffrn_reflns_theta_max 30.05
_diffrn_reflns_theta_min 1.83
_diffrn_source 'rotating anode X-ray tube'
_diffrn_source_current 70
_diffrn_source_power 50
_diffrn_source_size '3 mm x 0.3 mm fine focus'
_diffrn_source_type 'Bruker-Nonius FR 591'
_exptl_absorpt_coefficient_mu 0.062
_exptl_absorpt_correction_T_max 1.0
_exptl_absorpt_correction_T_min 0.99
_exptl_absorpt_correction_type empirical
_exptl_absorpt_process_details
; 
 SADABS Version 2008/1 Bruker-Nonius
 Blessing, Acta Cryst. (1995) A51 33-38
;
_exptl_crystal_colour colourless
_exptl_crystal_density_diffrn 1.045
_exptl_crystal_density_method 'not measured'
_exptl_crystal_description block
_exptl_crystal_F_000 808
_exptl_crystal_size_max 0.40
_exptl_crystal_size_mid 0.40
_exptl_crystal_size_min 0.20
_refine_diff_density_max 0.370
_refine_diff_density_min -0.283
_refine_diff_density_rms 0.057
_refine_ls_extinction_method none
_refine_ls_goodness_of_fit_ref 1.035
_refine_ls_hydrogen_treatment noref
_refine_ls_matrix_type full
_refine_ls_number_parameters 239
_refine_ls_number_reflns 6255
_refine_ls_number_restraints 0
_refine_ls_restrained_S_all 1.035
_refine_ls_R_factor_all 0.0590
_refine_ls_R_factor_gt 0.0465
_refine_ls_shift/su_max 0.001
_refine_ls_shift/su_mean 0.000
_refine_ls_structure_factor_coef Fsqd
_refine_ls_weighting_details 'calc w=1/[\s^2^(Fo^2^)+(0.0594P)^2^+0.7176P] where P=(Fo^2^+2Fc^2^)/3'
_refine_ls_weighting_scheme calc
_refine_ls_wR_factor_gt 0.1177
_refine_ls_wR_factor_ref 0.1267
_reflns_number_gt 5128
_reflns_number_total 6255
_reflns_threshold_expression >2sigma(I)
_cod_data_source_file om401126m_si_002.cif
_cod_data_source_block mo_nbu4n3_0m
_cod_depositor_comments
;
The following automatic conversions were performed:
'_diffrn_measurement_specimen_suppport' tag replaced with
'_diffrn_measurement_specimen_support'.

Automatic conversion script
Id: cif_correct_tags 1440 2010-10-19 06:21:57Z saulius 

The following automatic conversions were performed:

'_symmetry_cell_setting' value 'Monoclinic' changed to 'monoclinic'
according to
/usr/data/users/saulius/automatic-downloads/current/ACS/lib/dictionaries/cif_core.dic
dictionary named 'cif_core.dic' version 2.4.2 from 2011-04-26.

Automatic conversion script
Id: cif_fix_values 2281 2013-09-26 08:29:07Z andrius 
;
_cod_original_sg_symbol_H-M P2(1)/c
_cod_database_code 4082445

loop_
_symmetry_equiv_pos_as_xyz
'x, y, z'
'-x, y+1/2, -z+1/2'
'-x, -y, -z'
'x, -y-1/2, z-1/2'

loop_
_atom_site_label
_atom_site_type_symbol
_atom_site_fract_x
_atom_site_fract_y
_atom_site_fract_z
_atom_site_U_iso_or_equiv
_atom_site_adp_type
_atom_site_occupancy
_atom_site_symmetry_multiplicity
_atom_site_calc_flag
_atom_site_refinement_flags
C1 C 0.54598(10) 0.61941(7) 0.05981(6) 0.01769(19) Uani 1 1 d .
H1A H 0.5852 0.5652 0.0866 0.021 Uiso 1 1 calc R
H1B H 0.4968 0.6003 0.0089 0.021 Uiso 1 1 calc R
C2 C 0.67123(10) 0.67956(7) 0.03910(6) 0.0206(2) Uani 1 1 d .
H2A H 0.7199 0.7016 0.0892 0.025 Uiso 1 1 calc R
H2B H 0.6356 0.7317 0.0078 0.025 Uiso 1 1 calc R
C3 C 0.77713(11) 0.62618(8) -0.01045(6) 0.0235(2) Uani 1 1 d .
H3A H 0.8129 0.5746 0.0216 0.028 Uiso 1 1 calc R
H3B H 0.7267 0.6029 -0.0595 0.028 Uiso 1 1 calc R
C4 C 0.90416(12) 0.68320(9) -0.03483(7) 0.0317(3) Uani 1 1 d .
H4A H 0.8694 0.7328 -0.0686 0.047 Uiso 1 1 calc R
H4B H 0.9713 0.6467 -0.0652 0.047 Uiso 1 1 calc R
H4C H 0.9537 0.7068 0.0136 0.047 Uiso 1 1 calc R
C5 C 0.38418(10) 0.75088(7) 0.08263(6) 0.01747(19) Uani 1 1 d .
H5A H 0.3167 0.7766 0.1214 0.021 Uiso 1 1 calc R
H5B H 0.4688 0.7910 0.0808 0.021 Uiso 1 1 calc R
C6 C 0.31054(11) 0.74931(7) -0.00021(6) 0.0192(2) Uani 1 1 d .
H6A H 0.2186 0.7161 0.0023 0.023 Uiso 1 1 calc R
H6B H 0.3727 0.7182 -0.0387 0.023 Uiso 1 1 calc R
C7 C 0.28105(12) 0.84424(7) -0.02967(6) 0.0228(2) Uani 1 1 d .
H7A H 0.2254 0.8767 0.0110 0.027 Uiso 1 1 calc R
H7B H 0.3737 0.8759 -0.0358 0.027 Uiso 1 1 calc R
C8 C 0.19716(13) 0.84460(8) -0.10988(6) 0.0286(2) Uani 1 1 d .
H8A H 0.2472 0.8075 -0.1488 0.043 Uiso 1 1 calc R
H8B H 0.1899 0.9059 -0.1303 0.043 Uiso 1 1 calc R
H8C H 0.1003 0.8207 -0.1023 0.043 Uiso 1 1 calc R
C9 C 0.49633(10) 0.67696(7) 0.19853(5) 0.0181(2) Uani 1 1 d .
H9A H 0.5848 0.7132 0.1940 0.022 Uiso 1 1 calc R
H9B H 0.4262 0.7131 0.2283 0.022 Uiso 1 1 calc R
C10 C 0.53344(11) 0.59472(7) 0.24868(6) 0.0202(2) Uani 1 1 d .
H10A H 0.5904 0.5524 0.2166 0.024 Uiso 1 1 calc R
H10B H 0.4439 0.5643 0.2645 0.024 Uiso 1 1 calc R
C11 C 0.62061(11) 0.62333(8) 0.32396(6) 0.0228(2) Uani 1 1 d .
H11A H 0.7103 0.6530 0.3075 0.027 Uiso 1 1 calc R
H11B H 0.5641 0.6672 0.3546 0.027 Uiso 1 1 calc R
C12 C 0.65893(13) 0.54435(9) 0.37837(7) 0.0310(3) Uani 1 1 d .
H12A H 0.5706 0.5186 0.3994 0.046 Uiso 1 1 calc R
H12B H 0.7214 0.5646 0.4234 0.046 Uiso 1 1 calc R
H12C H 0.7094 0.4990 0.3473 0.046 Uiso 1 1 calc R
C13 C 0.31116(10) 0.59389(7) 0.11448(6) 0.01790(19) Uani 1 1 d .
H13A H 0.3487 0.5366 0.1363 0.021 Uiso 1 1 calc R
H13B H 0.2780 0.5831 0.0580 0.021 Uiso 1 1 calc R
C14 C 0.18209(11) 0.62097(8) 0.16260(6) 0.0219(2) Uani 1 1 d .
H14A H 0.1441 0.6790 0.1429 0.026 Uiso 1 1 calc R
H14B H 0.2110 0.6276 0.2202 0.026 Uiso 1 1 calc R
C15 C 0.06606(11) 0.54933(8) 0.15302(7) 0.0265(2) Uani 1 1 d .
H15A H 0.0359 0.5449 0.0954 0.032 Uiso 1 1 calc R
H15B H 0.1073 0.4910 0.1697 0.032 Uiso 1 1 calc R
C16 C -0.06562(12) 0.56853(9) 0.20256(8) 0.0328(3) Uani 1 1 d .
H16A H -0.0368 0.5719 0.2598 0.049 Uiso 1 1 calc R
H16B H -0.1364 0.5206 0.1944 0.049 Uiso 1 1 calc R
H16C H -0.1085 0.6255 0.1854 0.049 Uiso 1 1 calc R
C1S C 0.97675(13) 0.86678(9) 0.15244(8) 0.0327(3) Uani 1 1 d .
H1S H 1.0761 0.8604 0.1415 0.039 Uiso 1 1 calc R
C2S C 0.92607(14) 0.84015(9) 0.22615(8) 0.0338(3) Uani 1 1 d .
H2S H 0.9902 0.8147 0.2655 0.041 Uiso 1 1 calc R
C3S C 0.78157(14) 0.85062(8) 0.24258(7) 0.0308(3) Uani 1 1 d .
H3S H 0.7467 0.8323 0.2932 0.037 Uiso 1 1 calc R
C4S C 0.68769(13) 0.88780(8) 0.18519(7) 0.0276(2) Uani 1 1 d .
H4S H 0.5889 0.8958 0.1968 0.033 Uiso 1 1 calc R
C5S C 0.73822(13) 0.91326(8) 0.11105(7) 0.0302(2) Uani 1 1 d .
H5S H 0.6739 0.9380 0.0714 0.036 Uiso 1 1 calc R
C6S C 0.88305(13) 0.90268(8) 0.09456(8) 0.0325(3) Uani 1 1 d .
H6S H 0.9178 0.9201 0.0436 0.039 Uiso 1 1 calc R
N1 N 0.43409(8) 0.66024(6) 0.11390(5) 0.01609(17) Uani 1 1 d .
N1A N 0.46139(13) 0.89867(8) 0.36282(6) 0.0393(3) Uani 1 1 d .
N2A N 0.37731(10) 0.87494(6) 0.31279(5) 0.0242(2) Uani 1 1 d .
N3A N 0.29583(11) 0.85089(7) 0.26170(6) 0.0327(2) Uani 1 1 d .

loop_
_atom_site_aniso_label
_atom_site_aniso_U_11
_atom_site_aniso_U_22
_atom_site_aniso_U_33
_atom_site_aniso_U_23
_atom_site_aniso_U_13
_atom_site_aniso_U_12
C1 0.0170(4) 0.0190(5) 0.0171(4) -0.0021(3) 0.0013(3) 0.0004(4)
C2 0.0176(4) 0.0230(5) 0.0213(4) -0.0019(4) 0.0016(3) -0.0020(4)
C3 0.0189(5) 0.0287(6) 0.0230(5) -0.0046(4) 0.0023(4) -0.0014(4)
C4 0.0222(5) 0.0415(7) 0.0316(6) -0.0085(5) 0.0068(4) -0.0076(5)
C5 0.0193(4) 0.0157(5) 0.0174(4) 0.0000(3) -0.0009(3) -0.0004(3)
C6 0.0209(5) 0.0190(5) 0.0177(4) -0.0003(4) -0.0022(3) -0.0001(4)
C7 0.0290(5) 0.0203(5) 0.0191(4) 0.0010(4) -0.0015(4) -0.0004(4)
C8 0.0391(6) 0.0245(6) 0.0218(5) 0.0050(4) -0.0064(4) -0.0003(5)
C9 0.0205(4) 0.0203(5) 0.0134(4) -0.0024(3) -0.0018(3) -0.0010(4)
C10 0.0224(5) 0.0214(5) 0.0166(4) 0.0002(4) -0.0023(3) -0.0003(4)
C11 0.0238(5) 0.0278(6) 0.0166(4) -0.0019(4) -0.0031(4) 0.0006(4)
C12 0.0339(6) 0.0378(7) 0.0207(5) 0.0042(4) -0.0054(4) 0.0043(5)
C13 0.0174(4) 0.0180(5) 0.0183(4) -0.0007(3) -0.0003(3) -0.0031(4)
C14 0.0193(5) 0.0262(6) 0.0204(4) -0.0016(4) 0.0023(4) -0.0023(4)
C15 0.0199(5) 0.0230(6) 0.0366(6) 0.0043(4) 0.0030(4) -0.0013(4)
C16 0.0208(5) 0.0391(7) 0.0388(6) 0.0070(5) 0.0060(4) -0.0020(5)
C1S 0.0286(6) 0.0285(7) 0.0410(7) -0.0069(5) 0.0009(5) 0.0017(5)
C2S 0.0382(6) 0.0289(7) 0.0336(6) -0.0049(5) -0.0087(5) 0.0019(5)
C3S 0.0409(7) 0.0258(6) 0.0257(5) -0.0054(4) -0.0002(5) -0.0056(5)
C4S 0.0288(5) 0.0208(6) 0.0332(6) -0.0069(4) 0.0017(4) -0.0041(4)
C5S 0.0320(6) 0.0238(6) 0.0347(6) 0.0010(5) -0.0027(5) 0.0006(5)
C6S 0.0354(6) 0.0283(6) 0.0341(6) 0.0008(5) 0.0057(5) -0.0016(5)
N1 0.0160(4) 0.0177(4) 0.0145(3) -0.0009(3) -0.0005(3) -0.0008(3)
N1A 0.0534(7) 0.0397(6) 0.0240(5) 0.0092(4) -0.0114(4) -0.0202(5)
N2A 0.0327(5) 0.0197(5) 0.0203(4) 0.0019(3) 0.0019(3) 0.0005(4)
N3A 0.0346(5) 0.0341(6) 0.0289(5) -0.0063(4) -0.0067(4) 0.0048(4)

loop_
_atom_type_symbol
_atom_type_description
_atom_type_scat_dispersion_real
_atom_type_scat_dispersion_imag
_atom_type_scat_source
C C 0.0033 0.0016 'International Tables Vol C Tables 4.2.6.8 and 6.1.1.4'
H H 0.0000 0.0000 'International Tables Vol C Tables 4.2.6.8 and 6.1.1.4'
N N 0.0061 0.0033 'International Tables Vol C Tables 4.2.6.8 and 6.1.1.4'

loop_
_geom_angle_atom_site_label_1
_geom_angle_atom_site_label_2
_geom_angle_atom_site_label_3
_geom_angle
C2 C1 N1 115.85(8)
C1 C2 C3 108.73(9)
C4 C3 C2 111.48(9)
C6 C5 N1 114.81(8)
C5 C6 C7 110.33(8)
C8 C7 C6 111.44(9)
C10 C9 N1 116.40(8)
C9 C10 C11 108.99(9)
C12 C11 C10 112.00(9)
N1 C13 C14 115.85(8)
C13 C14 C15 108.91(9)
C16 C15 C14 112.79(10)
C2S C1S C6S 120.13(11)
C1S C2S C3S 119.92(11)
C2S C3S C4S 120.14(11)
C5S C4S C3S 119.84(11)
C4S C5S C6S 120.01(11)
C1S C6S C5S 119.94(12)
C13 N1 C5 111.50(7)
C13 N1 C1 105.55(7)
C5 N1 C1 111.36(7)
C13 N1 C9 111.55(7)
C5 N1 C9 105.72(7)
C1 N1 C9 111.29(7)
N3A N2A N1A 178.50(12)

loop_
_geom_bond_atom_site_label_1
_geom_bond_atom_site_label_2
_geom_bond_distance
C1 C2 1.5187(14)
C1 N1 1.5215(12)
C2 C3 1.5267(14)
C3 C4 1.5208(15)
C5 C6 1.5163(12)
C5 N1 1.5205(13)
C6 C7 1.5255(14)
C7 C8 1.5210(14)
C9 C10 1.5200(14)
C9 N1 1.5224(11)
C10 C11 1.5284(13)
C11 C12 1.5234(16)
C13 N1 1.5135(12)
C13 C14 1.5152(14)
C14 C15 1.5253(15)
C15 C16 1.5211(16)
C1S C2S 1.3823(19)
C1S C6S 1.3844(18)
C2S C3S 1.3859(18)
C3S C4S 1.3875(17)
C4S C5S 1.3831(17)
C5S C6S 1.3893(18)
N1A N2A 1.1767(14)
N2A N3A 1.1752(13)
